data_4519227
loop_
_publ_author_name
'Huang, Lixian'
'Liu, Zhaohe'
'Zhang, Yixin'
'Wu, Chunji'
'Cui, Dongmei'

_publ_section_title
;
 Ethylene-Triggered Regioselectivity Switch of Dimethylbutadiene in Their
 Copolymerization: Formation of &#x201C;Plastic&#x201D; Rubber and
 Mechanism
;
_journal_name_full 'ACS Catalysis'
_journal_page_first 953
_journal_page_last 962
_journal_paper_doi 10.1021/acscatal.1c04976
_journal_year 2021
_chemical_formula_sum 'C30 H45 N S Sc Si2'
_chemical_formula_weight 552.87
_space_group_crystal_system triclinic
_space_group_IT_number 2
_space_group_name_Hall '-P 1'
_space_group_name_H-M_alt 'P -1'
_atom_sites_solution_hydrogens geom
_audit_creation_method SHELXL-2014/7
_audit_update_record
;
2021-04-17 deposited with the CCDC.	2021-10-30 downloaded from the CCDC.
;
_cell_angle_alpha 63.2000(10)
_cell_angle_beta 87.7830(10)
_cell_angle_gamma 86.7520(10)
_cell_formula_units_Z 2
_cell_length_a 10.3616(9)
_cell_length_b 12.9879(11)
_cell_length_c 13.5432(11)
_cell_measurement_reflns_used 5104
_cell_measurement_temperature 153(2)
_cell_measurement_theta_max 26.4073
_cell_measurement_theta_min 2.5818
_cell_volume 1624.0(2)
_computing_cell_refinement 'Bruker SMART'
_computing_data_collection 'Bruker SMART'
_computing_data_reduction 'Bruker SAINT'
_computing_molecular_graphics 'Bruker SHELXTL'
_computing_publication_material 'Bruker SHELXTL'
_computing_structure_refinement 'Bruker SHELXTL'
_computing_structure_solution 'Bruker SHELXTL'
_diffrn_ambient_temperature 153(2)
_diffrn_measured_fraction_theta_full 0.980
_diffrn_measured_fraction_theta_max 0.980
_diffrn_measurement_device_type 'CCD area detector'
_diffrn_measurement_method 'phi and omega scans'
_diffrn_radiation_type MoK\a
_diffrn_radiation_wavelength 0.71073
_diffrn_reflns_av_R_equivalents 0.0152
_diffrn_reflns_av_unetI/netI 0.0284
_diffrn_reflns_Laue_measured_fraction_full 0.980
_diffrn_reflns_Laue_measured_fraction_max 0.980
_diffrn_reflns_limit_h_max 7
_diffrn_reflns_limit_h_min -12
_diffrn_reflns_limit_k_max 15
_diffrn_reflns_limit_k_min -15
_diffrn_reflns_limit_l_max 16
_diffrn_reflns_limit_l_min -16
_diffrn_reflns_number 8334
_diffrn_reflns_point_group_measured_fraction_full 0.980
_diffrn_reflns_point_group_measured_fraction_max 0.980
_diffrn_reflns_theta_full 24.999
_diffrn_reflns_theta_max 24.999
_diffrn_reflns_theta_min 1.685
_exptl_absorpt_coefficient_mu 0.382
_exptl_absorpt_correction_type none
_exptl_crystal_colour red
_exptl_crystal_density_diffrn 1.131
_exptl_crystal_description needle
_exptl_crystal_F_000 594
_exptl_crystal_size_max 0.180
_exptl_crystal_size_mid 0.040
_exptl_crystal_size_min 0.030
_refine_diff_density_max 0.351
_refine_diff_density_min -0.306
_refine_diff_density_rms 0.060
_refine_ls_extinction_method none
_refine_ls_goodness_of_fit_ref 1.030
_refine_ls_hydrogen_treatment 'riding mode'
_refine_ls_matrix_type full
_refine_ls_number_parameters 316
_refine_ls_number_reflns 5609
_refine_ls_number_restraints 0
_refine_ls_restrained_S_all 1.030
_refine_ls_R_factor_all 0.0486
_refine_ls_R_factor_gt 0.0430
_refine_ls_shift/su_max 0.000
_refine_ls_shift/su_mean 0.000
_refine_ls_structure_factor_coef Fsqd
_refine_ls_weighting_details 'w=1/[\s^2^(Fo^2^)+(0.0943P)^2^+0.5752P] where P=(Fo^2^+2Fc^2^)/3'
_refine_ls_weighting_scheme calc
_refine_ls_wR_factor_gt 0.1327
_refine_ls_wR_factor_ref 0.1420
_reflns_Friedel_coverage 0.000
_reflns_number_gt 4937
_reflns_number_total 5609
_reflns_threshold_expression 'I > 2\s(I)'
_cod_data_source_file cs1c04976_si_003.cif
_cod_data_source_block 3
_cod_database_code 4519227
_shelx_shelxl_version_number 2014/7
_shelx_space_group_comment
;
The symmetry employed for this shelxl refinement is uniquely defined
by the following loop, which should always be used as a source of
symmetry information in preference to the above space-group names.
They are only intended as comments.
;
_shelx_estimated_absorpt_t_min 0.934
_shelx_estimated_absorpt_t_max 0.989

loop_
_space_group_symop_operation_xyz
'x, y, z'
'-x, -y, -z'

loop_
_atom_site_label
_atom_site_type_symbol
_atom_site_fract_x
_atom_site_fract_y
_atom_site_fract_z
_atom_site_U_iso_or_equiv
_atom_site_adp_type
_atom_site_occupancy
_atom_site_site_symmetry_order
_atom_site_calc_flag
_atom_site_refinement_flags_posn
_atom_site_refinement_flags_adp
_atom_site_refinement_flags_occupancy
_atom_site_disorder_assembly
_atom_site_disorder_group
N N 0.07419(18) 0.34854(16) 0.18828(15) 0.0383(4) Uani 1 1 d . . . . .
S S -0.02389(6) 0.56957(5) 0.29337(5) 0.04499(18) Uani 1 1 d . . . . .
Sc1 Sc 0.22395(4) 0.35868(3) 0.30194(3) 0.03153(15) Uani 1 1 d . . . . .
Si1 Si 0.34891(6) 0.10340(5) 0.27279(5) 0.03933(18) Uani 1 1 d . . . . .
Si2 Si 0.48158(7) 0.55062(6) 0.21639(6) 0.0469(2) Uani 1 1 d . . . . .
C1 C 0.0151(2) 0.31532(19) 0.40074(18) 0.0368(5) Uani 1 1 d . . . . .
C2 C 0.1080(2) 0.24495(18) 0.48184(17) 0.0358(5) Uani 1 1 d . . . . .
C3 C 0.1884(2) 0.31650(19) 0.50352(17) 0.0366(5) Uani 1 1 d . . . . .
C4 C 0.1434(2) 0.43245(18) 0.43835(16) 0.0354(5) Uani 1 1 d . . . . .
C5 C 0.0391(2) 0.43109(18) 0.37532(17) 0.0346(5) Uani 1 1 d . . . . .
C6 C 0.1695(3) 0.54815(19) 0.41884(18) 0.0417(5) Uani 1 1 d . . . . .
H6A H 0.2343 0.5652 0.4541 0.050 Uiso 1 1 calc R U . . .
C7 C 0.0899(3) 0.6288(2) 0.34400(19) 0.0466(6) Uani 1 1 d . . . . .
C8 C -0.0746(2) 0.2777(2) 0.3424(2) 0.0400(5) Uani 1 1 d . . . . .
C9 C -0.1871(2) 0.2233(2) 0.3890(3) 0.0559(7) Uani 1 1 d . . . . .
H9A H -0.2084 0.2076 0.4616 0.067 Uiso 1 1 calc R U . . .
C10 C -0.2699(3) 0.1910(3) 0.3300(3) 0.0700(9) Uani 1 1 d . . . . .
H10A H -0.3443 0.1526 0.3642 0.084 Uiso 1 1 calc R U . . .
C11 C -0.2427(3) 0.2151(3) 0.2235(3) 0.0690(9) Uani 1 1 d . . . . .
H11A H -0.2999 0.1945 0.1848 0.083 Uiso 1 1 calc R U . . .
C12 C -0.1283(3) 0.2715(2) 0.1693(2) 0.0535(7) Uani 1 1 d . . . . .
C13 C -0.0428(2) 0.30060(19) 0.2317(2) 0.0411(5) Uani 1 1 d . . . . .
C14 C -0.0923(3) 0.2992(3) 0.0597(3) 0.0650(9) Uani 1 1 d . . . . .
H14A H -0.1468 0.2833 0.0158 0.078 Uiso 1 1 calc R U . . .
C15 C 0.0213(4) 0.3489(3) 0.0173(2) 0.0653(8) Uani 1 1 d . . . . .
H15A H 0.0444 0.3681 -0.0558 0.078 Uiso 1 1 calc R U . . .
C16 C 0.1046(3) 0.3716(2) 0.0847(2) 0.0498(6) Uani 1 1 d . . . . .
H16A H 0.1835 0.4038 0.0553 0.060 Uiso 1 1 calc R U . . .
C17 C 0.1178(2) 0.11490(19) 0.5379(2) 0.0447(5) Uani 1 1 d . . . . .
H17A H 0.0530 0.0858 0.5094 0.067 Uiso 1 1 calc R U . . .
H17B H 0.2019 0.0890 0.5237 0.067 Uiso 1 1 calc R U . . .
H17C H 0.1047 0.0870 0.6161 0.067 Uiso 1 1 calc R U . . .
C18 C 0.2924(3) 0.2764(2) 0.58926(19) 0.0480(6) Uani 1 1 d . . . . .
H18A H 0.3327 0.3422 0.5870 0.072 Uiso 1 1 calc R U . . .
H18B H 0.2547 0.2330 0.6613 0.072 Uiso 1 1 calc R U . . .
H18C H 0.3560 0.2286 0.5741 0.072 Uiso 1 1 calc R U . . .
C19 C 0.0909(4) 0.7568(2) 0.3010(2) 0.0654(8) Uani 1 1 d . . . . .
H19A H 0.0230 0.7928 0.2484 0.098 Uiso 1 1 calc R U . . .
H19B H 0.0775 0.7762 0.3613 0.098 Uiso 1 1 calc R U . . .
H19C H 0.1727 0.7837 0.2657 0.098 Uiso 1 1 calc R U . . .
C20 C 0.3608(2) 0.2129(2) 0.3233(2) 0.0418(5) Uani 1 1 d . . . . .
H20A H 0.4428 0.2480 0.2943 0.050 Uiso 1 1 calc R U . . .
H20B H 0.3715 0.1691 0.4026 0.050 Uiso 1 1 calc R U . . .
C21 C 0.1812(3) 0.0487(2) 0.2868(3) 0.0549(7) Uani 1 1 d . . . . .
H21A H 0.1812 -0.0077 0.2593 0.082 Uiso 1 1 calc R U . . .
H21B H 0.1549 0.0140 0.3633 0.082 Uiso 1 1 calc R U . . .
H21C H 0.1220 0.1120 0.2450 0.082 Uiso 1 1 calc R U . . .
C22 C 0.4585(3) -0.0281(2) 0.3467(3) 0.0642(8) Uani 1 1 d . . . . .
H22A H 0.4480 -0.0816 0.3170 0.096 Uiso 1 1 calc R U . . .
H22B H 0.5466 -0.0058 0.3367 0.096 Uiso 1 1 calc R U . . .
H22C H 0.4367 -0.0640 0.4242 0.096 Uiso 1 1 calc R U . . .
C23 C 0.3953(3) 0.1661(3) 0.1226(2) 0.0605(7) Uani 1 1 d . . . . .
H23A H 0.3889 0.1087 0.0970 0.091 Uiso 1 1 calc R U . . .
H23B H 0.3383 0.2312 0.0810 0.091 Uiso 1 1 calc R U . . .
H23C H 0.4826 0.1905 0.1128 0.091 Uiso 1 1 calc R U . . .
C24 C 0.3175(2) 0.5219(2) 0.18986(19) 0.0440(5) Uani 1 1 d . . . . .
H24A H 0.3190 0.5268 0.1162 0.053 Uiso 1 1 calc R U . . .
H24B H 0.2607 0.5850 0.1873 0.053 Uiso 1 1 calc R U . . .
C25 C 0.5315(3) 0.4596(3) 0.3635(2) 0.0615(7) Uani 1 1 d . . . . .
H25A H 0.6173 0.4777 0.3730 0.092 Uiso 1 1 calc R U . . .
H25B H 0.4726 0.4750 0.4121 0.092 Uiso 1 1 calc R U . . .
H25C H 0.5303 0.3794 0.3805 0.092 Uiso 1 1 calc R U . . .
C26 C 0.6030(3) 0.5166(3) 0.1286(3) 0.0728(9) Uani 1 1 d . . . . .
H26A H 0.6879 0.5320 0.1433 0.109 Uiso 1 1 calc R U . . .
H26B H 0.5999 0.4366 0.1455 0.109 Uiso 1 1 calc R U . . .
H26C H 0.5837 0.5638 0.0520 0.109 Uiso 1 1 calc R U . . .
C27 C 0.4960(4) 0.7046(3) 0.1886(3) 0.0849(11) Uani 1 1 d . . . . .
H27A H 0.5826 0.7159 0.2033 0.127 Uiso 1 1 calc R U . . .
H27B H 0.4764 0.7547 0.1126 0.127 Uiso 1 1 calc R U . . .
H27C H 0.4364 0.7220 0.2356 0.127 Uiso 1 1 calc R U . . .
C28 C -0.2914(5) -0.0070(4) 0.0876(5) 0.1149(15) Uani 1 1 d . . . . .
H28A H -0.3628 -0.0548 0.0969 0.172 Uiso 1 1 calc R U . . .
H28B H -0.2709 -0.0106 0.1576 0.172 Uiso 1 1 calc R U . . .
H28C H -0.3143 0.0713 0.0364 0.172 Uiso 1 1 calc R U . . .
C29 C -0.1762(4) -0.0491(4) 0.0435(4) 0.1004(13) Uani 1 1 d . . . . .
H29A H -0.1992 -0.0472 -0.0261 0.120 Uiso 1 1 calc R U . . .
H29B H -0.1559 -0.1290 0.0949 0.120 Uiso 1 1 calc R U . . .
C30 C -0.0567(3) 0.0182(3) 0.0247(3) 0.0748(9) Uani 1 1 d . . . . .
H30A H -0.0785 0.0989 -0.0232 0.090 Uiso 1 1 calc R U . . .
H30B H -0.0312 0.0127 0.0952 0.090 Uiso 1 1 calc R U . . .

loop_
_atom_site_aniso_label
_atom_site_aniso_U_11
_atom_site_aniso_U_22
_atom_site_aniso_U_33
_atom_site_aniso_U_23
_atom_site_aniso_U_13
_atom_site_aniso_U_12
N 0.0445(11) 0.0372(10) 0.0371(10) -0.0205(8) -0.0095(8) 0.0081(8)
S 0.0594(4) 0.0407(3) 0.0338(3) -0.0175(3) -0.0054(3) 0.0155(3)
Sc1 0.0334(2) 0.0325(2) 0.0305(2) -0.01571(18) -0.00103(17) -0.00173(17)
Si1 0.0377(3) 0.0359(3) 0.0436(4) -0.0174(3) -0.0004(3) 0.0013(3)
Si2 0.0571(4) 0.0433(4) 0.0401(4) -0.0173(3) 0.0032(3) -0.0162(3)
C1 0.0342(11) 0.0411(12) 0.0357(11) -0.0181(9) 0.0034(9) -0.0003(9)
C2 0.0374(11) 0.0345(11) 0.0329(11) -0.0131(9) 0.0031(9) -0.0026(9)
C3 0.0429(12) 0.0371(11) 0.0292(10) -0.0145(9) -0.0025(9) -0.0001(9)
C4 0.0454(12) 0.0364(11) 0.0270(10) -0.0167(9) 0.0008(9) -0.0012(9)
C5 0.0400(11) 0.0345(11) 0.0301(10) -0.0159(9) -0.0023(9) 0.0052(9)
C6 0.0613(15) 0.0375(12) 0.0306(11) -0.0190(9) 0.0035(10) -0.0054(10)
C7 0.0722(17) 0.0369(12) 0.0340(12) -0.0199(10) 0.0075(11) 0.0006(11)
C8 0.0305(11) 0.0420(12) 0.0523(14) -0.0257(11) -0.0045(10) 0.0040(9)
C9 0.0370(13) 0.0632(17) 0.0715(18) -0.0338(14) -0.0012(12) -0.0004(12)
C10 0.0360(14) 0.078(2) 0.105(3) -0.048(2) -0.0091(15) -0.0049(14)
C11 0.0404(15) 0.0708(19) 0.114(3) -0.056(2) -0.0342(16) 0.0081(13)
C12 0.0505(15) 0.0524(15) 0.0710(18) -0.0398(14) -0.0303(13) 0.0196(12)
C13 0.0374(12) 0.0374(12) 0.0547(14) -0.0264(11) -0.0167(10) 0.0107(9)
C14 0.078(2) 0.0592(17) 0.074(2) -0.0434(16) -0.0437(17) 0.0220(16)
C15 0.104(3) 0.0585(17) 0.0419(14) -0.0305(13) -0.0261(16) 0.0218(17)
C16 0.0668(16) 0.0465(14) 0.0385(13) -0.0219(11) -0.0105(11) 0.0106(12)
C17 0.0477(13) 0.0316(11) 0.0469(13) -0.0108(10) 0.0028(10) -0.0026(10)
C18 0.0567(15) 0.0466(13) 0.0370(12) -0.0150(11) -0.0125(11) 0.0012(11)
C19 0.106(2) 0.0362(13) 0.0525(16) -0.0198(12) 0.0053(15) 0.0039(14)
C20 0.0343(11) 0.0413(12) 0.0528(14) -0.0235(11) -0.0041(10) -0.0013(9)
C21 0.0494(14) 0.0462(14) 0.0755(18) -0.0324(13) 0.0067(13) -0.0118(11)
C22 0.0644(18) 0.0504(16) 0.075(2) -0.0265(14) -0.0139(15) 0.0146(13)
C23 0.0594(17) 0.0709(19) 0.0522(16) -0.0286(14) 0.0049(13) -0.0059(14)
C24 0.0520(14) 0.0430(13) 0.0366(12) -0.0172(10) 0.0010(10) -0.0049(11)
C25 0.0717(19) 0.0600(17) 0.0518(15) -0.0224(13) -0.0091(14) -0.0147(14)
C26 0.0651(19) 0.084(2) 0.0603(18) -0.0253(17) 0.0173(15) -0.0091(17)
C27 0.131(3) 0.0529(18) 0.069(2) -0.0228(16) -0.013(2) -0.030(2)
C28 0.105(3) 0.102(3) 0.151(4) -0.069(3) 0.018(3) -0.008(3)
C29 0.103(3) 0.102(3) 0.115(3) -0.065(3) 0.000(3) -0.012(2)
C30 0.095(3) 0.0651(19) 0.067(2) -0.0320(16) -0.0114(17) 0.0021(18)

loop_
_atom_type_symbol
_atom_type_description
_atom_type_scat_dispersion_real
_atom_type_scat_dispersion_imag
_atom_type_scat_source
C C 0.0033 0.0016 'International Tables Vol C Tables 4.2.6.8 and 6.1.1.4'
H H 0.0000 0.0000 'International Tables Vol C Tables 4.2.6.8 and 6.1.1.4'
N N 0.0061 0.0033 'International Tables Vol C Tables 4.2.6.8 and 6.1.1.4'
Si Si 0.0817 0.0704 'International Tables Vol C Tables 4.2.6.8 and 6.1.1.4'
S S 0.1246 0.1234 'International Tables Vol C Tables 4.2.6.8 and 6.1.1.4'
Sc Sc 0.2519 0.3716 'International Tables Vol C Tables 4.2.6.8 and 6.1.1.4'

loop_
_geom_angle_atom_site_label_1
_geom_angle_atom_site_label_2
_geom_angle_atom_site_label_3
_geom_angle
_geom_angle_site_symmetry_1
_geom_angle_site_symmetry_3
_geom_angle_publ_flag
C16 N C13 118.7(2) . . ?
C16 N Sc1 120.78(17) . . ?
C13 N Sc1 119.70(14) . . ?
C5 S C7 90.89(11) . . ?
C20 Sc1 C24 107.86(9) . . ?
C20 Sc1 N 101.96(8) . . ?
C24 Sc1 N 101.24(8) . . ?
C20 Sc1 C1 118.48(8) . . ?
C24 Sc1 C1 133.65(9) . . ?
N Sc1 C1 71.24(7) . . ?
C20 Sc1 C5 148.08(8) . . ?
C24 Sc1 C5 101.53(9) . . ?
N Sc1 C5 83.92(7) . . ?
C1 Sc1 C5 33.57(7) . . ?
C20 Sc1 C2 93.55(8) . . ?
C24 Sc1 C2 147.68(8) . . ?
N Sc1 C2 97.51(7) . . ?
C1 Sc1 C2 33.46(7) . . ?
C5 Sc1 C2 54.53(7) . . ?
C20 Sc1 C4 130.64(8) . . ?
C24 Sc1 C4 94.08(8) . . ?
N Sc1 C4 116.68(7) . . ?
C1 Sc1 C4 55.08(7) . . ?
C5 Sc1 C4 32.75(7) . . ?
C2 Sc1 C4 53.81(7) . . ?
C20 Sc1 C3 99.74(8) . . ?
C24 Sc1 C3 117.62(8) . . ?
N Sc1 C3 126.29(7) . . ?
C1 Sc1 C3 55.22(7) . . ?
C5 Sc1 C3 54.43(7) . . ?
C2 Sc1 C3 32.47(7) . . ?
C4 Sc1 C3 32.48(7) . . ?
C20 Si1 C23 109.97(13) . . ?
C20 Si1 C22 113.34(13) . . ?
C23 Si1 C22 106.69(14) . . ?
C20 Si1 C21 113.37(11) . . ?
C23 Si1 C21 107.11(13) . . ?
C22 Si1 C21 105.94(14) . . ?
C24 Si2 C26 110.40(14) . . ?
C24 Si2 C27 112.06(16) . . ?
C26 Si2 C27 108.85(18) . . ?
C24 Si2 C25 112.68(12) . . ?
C26 Si2 C25 106.25(15) . . ?
C27 Si2 C25 106.32(14) . . ?
C5 C1 C2 106.02(19) . . ?
C5 C1 C8 126.1(2) . . ?
C2 C1 C8 127.3(2) . . ?
C5 C1 Sc1 73.26(12) . . ?
C2 C1 Sc1 75.34(12) . . ?
C8 C1 Sc1 110.04(14) . . ?
C3 C2 C1 109.32(19) . . ?
C3 C2 C17 124.8(2) . . ?
C1 C2 C17 125.8(2) . . ?
C3 C2 Sc1 75.25(12) . . ?
C1 C2 Sc1 71.20(12) . . ?
C17 C2 Sc1 120.91(15) . . ?
C2 C3 C4 107.19(19) . . ?
C2 C3 C18 126.1(2) . . ?
C4 C3 C18 126.3(2) . . ?
C2 C3 Sc1 72.28(12) . . ?
C4 C3 Sc1 73.21(11) . . ?
C18 C3 Sc1 125.13(16) . . ?
C5 C4 C3 108.02(19) . . ?
C5 C4 C6 111.9(2) . . ?
C3 C4 C6 140.0(2) . . ?
C5 C4 Sc1 70.63(12) . . ?
C3 C4 Sc1 74.30(12) . . ?
C6 C4 Sc1 120.13(14) . . ?
C1 C5 C4 109.41(19) . . ?
C1 C5 S 139.05(17) . . ?
C4 C5 S 111.51(16) . . ?
C1 C5 Sc1 73.17(12) . . ?
C4 C5 Sc1 76.62(13) . . ?
S C5 Sc1 117.99(10) . . ?
C7 C6 C4 112.7(2) . . ?
C6 C7 C19 127.7(3) . . ?
C6 C7 S 112.94(18) . . ?
C19 C7 S 119.4(2) . . ?
C9 C8 C13 118.6(2) . . ?
C9 C8 C1 123.6(2) . . ?
C13 C8 C1 117.8(2) . . ?
C8 C9 C10 121.6(3) . . ?
C11 C10 C9 120.4(3) . . ?
C10 C11 C12 121.4(2) . . ?
C14 C12 C13 117.4(3) . . ?
C14 C12 C11 125.1(3) . . ?
C13 C12 C11 117.5(3) . . ?
N C13 C8 118.01(19) . . ?
N C13 C12 121.5(2) . . ?
C8 C13 C12 120.5(2) . . ?
C15 C14 C12 120.4(2) . . ?
C14 C15 C16 119.6(3) . . ?
N C16 C15 122.3(3) . . ?
Si1 C20 Sc1 129.05(12) . . ?
Si2 C24 Sc1 121.09(12) . . ?
C28 C29 C30 115.2(3) . . ?
C30 C30 C29 116.0(4) 2 . ?

loop_
_geom_bond_atom_site_label_1
_geom_bond_atom_site_label_2
_geom_bond_distance
_geom_bond_site_symmetry_2
_geom_bond_publ_flag
N C16 1.325(3) . ?
N C13 1.380(3) . ?
N Sc1 2.2773(18) . ?
S C5 1.737(2) . ?
S C7 1.759(3) . ?
Sc1 C20 2.216(2) . ?
Sc1 C24 2.226(2) . ?
Sc1 C1 2.454(2) . ?
Sc1 C5 2.456(2) . ?
Sc1 C2 2.508(2) . ?
Sc1 C4 2.532(2) . ?
Sc1 C3 2.546(2) . ?
Si1 C20 1.847(2) . ?
Si1 C23 1.873(3) . ?
Si1 C22 1.880(3) . ?
Si1 C21 1.885(3) . ?
Si2 C24 1.844(3) . ?
Si2 C26 1.867(3) . ?
Si2 C27 1.874(3) . ?
Si2 C25 1.876(3) . ?
C1 C5 1.418(3) . ?
C1 C2 1.430(3) . ?
C1 C8 1.478(3) . ?
C2 C3 1.414(3) . ?
C2 C17 1.507(3) . ?
C3 C4 1.421(3) . ?
C3 C18 1.506(3) . ?
C4 C5 1.408(3) . ?
C4 C6 1.443(3) . ?
C6 C7 1.347(4) . ?
C7 C19 1.493(3) . ?
C8 C9 1.375(3) . ?
C8 C13 1.420(3) . ?
C9 C10 1.395(4) . ?
C10 C11 1.353(5) . ?
C11 C12 1.423(5) . ?
C12 C14 1.401(4) . ?
C12 C13 1.423(3) . ?
C14 C15 1.354(5) . ?
C15 C16 1.413(4) . ?
C28 C29 1.499(6) . ?
C29 C30 1.504(5) . ?
C30 C30 1.488(7) 2 ?
